data_4065744
loop_
_publ_author_name
'Chaplin, Adrian B.'
'Weller, Andrew S.'

_publ_section_title
;
 C&#x2212;C Bond Activation of a Cyclopropyl Phosphine: Isolation and
 Reactivity of a Tetrameric Rhodacyclobutane
;
_journal_issue 10
_journal_name_full Organometallics
_journal_page_first 2332
_journal_paper_doi 10.1021/om100105p
_journal_volume 29
_journal_year 2010
_chemical_formula_moiety 'C24 H52 P2 Rh, C32 H12 B F24'
_chemical_formula_sum 'C56 H64 B F24 P2 Rh'
_chemical_formula_weight 1368.73
_chemical_melting_point ?
_space_group_IT_number 14
_symmetry_cell_setting monoclinic
_symmetry_space_group_name_Hall '-P 2yn'
_symmetry_space_group_name_H-M 'P 1 21/n 1'
_atom_sites_solution_hydrogens geom
_atom_sites_solution_primary direct
_atom_sites_solution_secondary difmap
_audit_creation_method SHELXL-97
_cell_angle_alpha 90.00
_cell_angle_beta 95.2368(4)
_cell_angle_gamma 90.00
_cell_formula_units_Z 4
_cell_length_a 12.66040(10)
_cell_length_b 24.8159(2)
_cell_length_c 19.6362(2)
_cell_measurement_reflns_used 13703
_cell_measurement_temperature 150(2)
_cell_measurement_theta_max 27.485
_cell_measurement_theta_min 5.097
_cell_volume 6143.54(9)
_computing_cell_refinement 'Denzo/Scalepack (Otwinowski & Minor 1997)'
_computing_data_collection 'Collect (Nonius BV, 1997-2000)'
_computing_data_reduction 'Denzo/Scalepack (Otwinowski & Minor 1997)'
_computing_molecular_graphics 'ORTEP3 (Farrugia, 1997)'
_computing_publication_material 'Bruker SHELXTL'
_computing_structure_refinement 'SHELXL-97 (Sheldrick, 2008)'
_computing_structure_solution 'SIR2004 (Burla et al., 2005)'
_diffrn_ambient_temperature 150(2)
_diffrn_detector_area_resol_mean 9
_diffrn_measured_fraction_theta_full 0.990
_diffrn_measured_fraction_theta_max 0.990
_diffrn_measurement_device '95mm CCD camera on \k-goniostat'
_diffrn_measurement_device_type KappaCCD
_diffrn_measurement_method CCD
_diffrn_radiation_monochromator 'horizonally mounted graphite crystal'
_diffrn_radiation_source 'fine-focus sealed tube'
_diffrn_radiation_type MoK\a
_diffrn_radiation_wavelength 0.71073
_diffrn_reflns_av_R_equivalents 0.0218
_diffrn_reflns_av_sigmaI/netI 0.0353
_diffrn_reflns_limit_h_max 15
_diffrn_reflns_limit_h_min -15
_diffrn_reflns_limit_k_max 31
_diffrn_reflns_limit_k_min -29
_diffrn_reflns_limit_l_max 24
_diffrn_reflns_limit_l_min -24
_diffrn_reflns_number 22176
_diffrn_reflns_theta_full 26.37
_diffrn_reflns_theta_max 26.37
_diffrn_reflns_theta_min 5.11
_exptl_absorpt_coefficient_mu 0.439
_exptl_absorpt_correction_T_max 1.0
_exptl_absorpt_correction_T_min 0.935
_exptl_absorpt_correction_type multi-scan
_exptl_absorpt_process_details 'Denzo/Scalepack (Otwinowski & Minor 1997)'
_exptl_crystal_colour yellow
_exptl_crystal_density_diffrn 1.480
_exptl_crystal_density_meas ?
_exptl_crystal_density_method 'not measured'
_exptl_crystal_description block
_exptl_crystal_F_000 2784
_exptl_crystal_size_max 0.28
_exptl_crystal_size_mid 0.26
_exptl_crystal_size_min 0.12
_refine_diff_density_max 0.774
_refine_diff_density_min -0.529
_refine_diff_density_rms 0.070
_refine_ls_extinction_method none
_refine_ls_goodness_of_fit_ref 1.014
_refine_ls_hydrogen_treatment constr
_refine_ls_matrix_type full
_refine_ls_number_parameters 1018
_refine_ls_number_reflns 12428
_refine_ls_number_restraints 973
_refine_ls_restrained_S_all 1.235
_refine_ls_R_factor_all 0.0627
_refine_ls_R_factor_gt 0.0486
_refine_ls_shift/su_max 0.006
_refine_ls_shift/su_mean 0.000
_refine_ls_structure_factor_coef Fsqd
_refine_ls_weighting_details 'calc w=1/[\s^2^(Fo^2^)+(0.0492P)^2^+10.7535P] where P=(Fo^2^+2Fc^2^)/3'
_refine_ls_weighting_scheme calc
_refine_ls_wR_factor_gt 0.1138
_refine_ls_wR_factor_ref 0.1220
_reflns_number_gt 10248
_reflns_number_total 12428
_reflns_threshold_expression >2sigma(I)
_cod_data_source_file om100105p_si_001.cif
_cod_data_source_block 6
_cod_depositor_comments
;
The following automatic conversions were performed:

'_chemical_melting_point' value 'not measured' was changed to '?' -
the value is undefined or not given.

'_symmetry_cell_setting' value
'Monoclinic' changed to 'monoclinic' according to
/home/saulius/struct/CIF-dictionaries/cif_core.dic dictionary named
'cif_core.dic' version 2.4.1 from 2010-06-29.

Automatic conversion script
Id: cif_fix_values 1715 2011-07-08 13:25:40Z adriana 

The following automatic conversions were performed:

'_exptl_crystal_density_meas' value 'not measured' was changed to '?'
- the value is perceived as not measured.

Automatic conversion script
Id: cif_fix_values 3008 2015-01-20 13:52:24Z robertas 
;
_cod_original_sg_symbol_H-M P2(1)/n
_cod_database_code 4065744

loop_
_symmetry_equiv_pos_as_xyz
'x, y, z'
'-x+1/2, y+1/2, -z+1/2'
'-x, -y, -z'
'x-1/2, -y-1/2, z-1/2'

loop_
_atom_site_label
_atom_site_type_symbol
_atom_site_fract_x
_atom_site_fract_y
_atom_site_fract_z
_atom_site_U_iso_or_equiv
_atom_site_adp_type
_atom_site_occupancy
_atom_site_symmetry_multiplicity
_atom_site_calc_flag
_atom_site_refinement_flags
_atom_site_disorder_assembly
_atom_site_disorder_group
Rh1 Rh 0.68219(2) 0.136146(11) 0.266596(14) 0.02817(10) Uani 1 1 d . . .
P1 P 0.61050(8) 0.15582(4) 0.36956(5) 0.0328(2) Uani 1 1 d D A .
P2 P 0.75198(8) 0.11746(4) 0.16416(5) 0.0308(2) Uani 1 1 d D A .
C1 C 0.5143(12) 0.1004(5) 0.3745(7) 0.0552(18) Uani 0.725(8) 1 d PDU A 1
H1A H 0.5492 0.0695 0.3992 0.066 Uiso 0.725(8) 1 calc PR A 1
H1B H 0.4548 0.1125 0.4001 0.066 Uiso 0.725(8) 1 calc PR A 1
C2 C 0.4711(6) 0.0825(3) 0.3011(3) 0.0617(17) Uani 0.725(8) 1 d PDU A 1
H2A H 0.4333 0.0477 0.3037 0.074 Uiso 0.725(8) 1 calc PR A 1
H2B H 0.4196 0.1096 0.2814 0.074 Uiso 0.725(8) 1 calc PR A 1
C3 C 0.5604(6) 0.0762(3) 0.2542(4) 0.0533(17) Uani 0.725(8) 1 d PDU A 1
H3 H 0.5352 0.0685 0.2054 0.064 Uiso 0.725(8) 1 calc PR A 1
C4 C 0.6545(7) 0.0524(3) 0.2756(4) 0.0558(17) Uani 0.725(8) 1 d PDU A 1
H4A H 0.6860 0.0289 0.2421 0.067 Uiso 0.725(8) 1 calc PR A 1
H4B H 0.6608 0.0376 0.3226 0.067 Uiso 0.725(8) 1 calc PR A 1
C101 C 0.518(3) 0.0998(11) 0.381(2) 0.058(3) Uani 0.275(8) 1 d PDU A 2
H10A H 0.5092 0.0938 0.4296 0.069 Uiso 0.275(8) 1 calc PR A 2
H10B H 0.4479 0.1069 0.3559 0.069 Uiso 0.275(8) 1 calc PR A 2
C102 C 0.5726(16) 0.0505(7) 0.3494(8) 0.062(3) Uani 0.275(8) 1 d PDU A 2
H10C H 0.6398 0.0423 0.3772 0.075 Uiso 0.275(8) 1 calc PR A 2
H10D H 0.5259 0.0186 0.3503 0.075 Uiso 0.275(8) 1 calc PR A 2
C103 C 0.5957(18) 0.0621(8) 0.2751(8) 0.052(3) Uani 0.275(8) 1 d PDU A 2
H103 H 0.6221 0.0307 0.2496 0.062 Uiso 0.275(8) 1 calc PR A 2
C104 C 0.5326(16) 0.0975(8) 0.2368(9) 0.054(3) Uani 0.275(8) 1 d PDU A 2
H10E H 0.4701 0.1115 0.2579 0.065 Uiso 0.275(8) 1 calc PR A 2
H10F H 0.5178 0.0887 0.1876 0.065 Uiso 0.275(8) 1 calc PR A 2
C5 C 0.5268(3) 0.21834(17) 0.3681(2) 0.0480(10) Uani 1 1 d D . .
C6 C 0.4738(6) 0.2275(4) 0.4342(3) 0.0554(19) Uani 0.790(10) 1 d PDU A 1
H6A H 0.4207 0.2562 0.4270 0.083 Uiso 0.790(10) 1 calc PR A 1
H6B H 0.5275 0.2381 0.4709 0.083 Uiso 0.790(10) 1 calc PR A 1
H6C H 0.4391 0.1942 0.4471 0.083 Uiso 0.790(10) 1 calc PR A 1
C7 C 0.4381(5) 0.2101(3) 0.3091(3) 0.062(2) Uani 0.790(10) 1 d PDU A 1
H7A H 0.3938 0.1793 0.3197 0.093 Uiso 0.790(10) 1 calc PR A 1
H7B H 0.4702 0.2030 0.2664 0.093 Uiso 0.790(10) 1 calc PR A 1
H7C H 0.3942 0.2426 0.3039 0.093 Uiso 0.790(10) 1 calc PR A 1
C8 C 0.5880(6) 0.2689(3) 0.3508(5) 0.069(2) Uani 0.790(10) 1 d PDU A 1
H8A H 0.5402 0.3001 0.3488 0.104 Uiso 0.790(10) 1 calc PR A 1
H8B H 0.6162 0.2642 0.3063 0.104 Uiso 0.790(10) 1 calc PR A 1
H8C H 0.6467 0.2749 0.3861 0.104 Uiso 0.790(10) 1 calc PR A 1
C106 C 0.4451(18) 0.2190(14) 0.4213(11) 0.056(7) Uani 0.210(10) 1 d PDU A 2
H10G H 0.4819 0.2161 0.4673 0.084 Uiso 0.210(10) 1 calc PR A 2
H10H H 0.3964 0.1885 0.4132 0.084 Uiso 0.210(10) 1 calc PR A 2
H10I H 0.4049 0.2527 0.4175 0.084 Uiso 0.210(10) 1 calc PR A 2
C107 C 0.471(2) 0.2321(13) 0.2980(8) 0.072(7) Uani 0.210(10) 1 d PDU A 2
H10J H 0.4251 0.2021 0.2820 0.107 Uiso 0.210(10) 1 calc PR A 2
H10K H 0.5247 0.2381 0.2656 0.107 Uiso 0.210(10) 1 calc PR A 2
H10L H 0.4289 0.2648 0.3014 0.107 Uiso 0.210(10) 1 calc PR A 2
C108 C 0.6096(18) 0.2629(10) 0.3880(14) 0.073(7) Uani 0.210(10) 1 d PDU A 2
H10M H 0.5733 0.2976 0.3913 0.110 Uiso 0.210(10) 1 calc PR A 2
H10N H 0.6599 0.2653 0.3530 0.110 Uiso 0.210(10) 1 calc PR A 2
H10O H 0.6480 0.2541 0.4322 0.110 Uiso 0.210(10) 1 calc PR A 2
C9 C 0.7033(4) 0.1511(2) 0.4495(2) 0.0606(14) Uani 1 1 d D . .
C10 C 0.6484(6) 0.1405(4) 0.5143(3) 0.068(2) Uani 0.790(10) 1 d PDU A 1
H10P H 0.7015 0.1394 0.5538 0.102 Uiso 0.790(10) 1 calc PR A 1
H10Q H 0.6111 0.1058 0.5100 0.102 Uiso 0.790(10) 1 calc PR A 1
H10R H 0.5973 0.1693 0.5205 0.102 Uiso 0.790(10) 1 calc PR A 1
C11 C 0.7664(6) 0.2042(3) 0.4590(4) 0.077(2) Uani 0.790(10) 1 d PDU A 1
H11A H 0.7177 0.2339 0.4665 0.115 Uiso 0.790(10) 1 calc PR A 1
H11B H 0.8026 0.2115 0.4179 0.115 Uiso 0.790(10) 1 calc PR A 1
H11C H 0.8190 0.2010 0.4986 0.115 Uiso 0.790(10) 1 calc PR A 1
C12 C 0.7824(6) 0.1058(3) 0.4406(4) 0.078(2) Uani 0.790(10) 1 d PDU A 1
H12A H 0.8329 0.1036 0.4814 0.117 Uiso 0.790(10) 1 calc PR A 1
H12B H 0.8208 0.1132 0.4004 0.117 Uiso 0.790(10) 1 calc PR A 1
H12C H 0.7443 0.0715 0.4341 0.117 Uiso 0.790(10) 1 calc PR A 1
C110 C 0.662(2) 0.1697(11) 0.5166(10) 0.071(7) Uani 0.210(10) 1 d PDU A 2
H11D H 0.5955 0.1507 0.5232 0.107 Uiso 0.210(10) 1 calc PR A 2
H11E H 0.6483 0.2086 0.5146 0.107 Uiso 0.210(10) 1 calc PR A 2
H11F H 0.7145 0.1617 0.5549 0.107 Uiso 0.210(10) 1 calc PR A 2
C111 C 0.8126(14) 0.1764(12) 0.4447(14) 0.083(7) Uani 0.210(10) 1 d PDU A 2
H11G H 0.8044 0.2146 0.4331 0.124 Uiso 0.210(10) 1 calc PR A 2
H11H H 0.8484 0.1579 0.4092 0.124 Uiso 0.210(10) 1 calc PR A 2
H11I H 0.8550 0.1727 0.4888 0.124 Uiso 0.210(10) 1 calc PR A 2
C112 C 0.720(2) 0.0892(4) 0.4547(14) 0.081(7) Uani 0.210(10) 1 d PDU A 2
H11J H 0.7501 0.0762 0.4136 0.121 Uiso 0.210(10) 1 calc PR A 2
H11K H 0.6516 0.0715 0.4588 0.121 Uiso 0.210(10) 1 calc PR A 2
H11L H 0.7685 0.0809 0.4951 0.121 Uiso 0.210(10) 1 calc PR A 2
C13 C 0.8256(3) 0.17806(17) 0.1433(2) 0.0421(10) Uani 1 1 d . . .
H13A H 0.8820 0.1672 0.1143 0.051 Uiso 1 1 calc R A .
H13B H 0.7766 0.2023 0.1157 0.051 Uiso 1 1 calc R . .
C14 C 0.8765(4) 0.20970(18) 0.2038(2) 0.0457(10) Uani 1 1 d . A .
H14 H 0.9448 0.1917 0.2202 0.055 Uiso 1 1 calc R . .
C15 C 0.8049(4) 0.21005(19) 0.2625(2) 0.0512(12) Uani 1 1 d . . .
H15B H 0.7315 0.2168 0.2443 0.077 Uiso 1 1 calc R A .
H15C H 0.8282 0.2385 0.2951 0.077 Uiso 1 1 calc R . .
H15A H 0.8093 0.1751 0.2857 0.077 Uiso 1 1 calc R . .
C16 C 0.9010(4) 0.26717(18) 0.1822(3) 0.0562(12) Uani 1 1 d . . .
H16A H 0.9424 0.2661 0.1424 0.084 Uiso 1 1 calc R A .
H16B H 0.9418 0.2857 0.2200 0.084 Uiso 1 1 calc R . .
H16C H 0.8345 0.2866 0.1702 0.084 Uiso 1 1 calc R . .
C17 C 0.6644(3) 0.10458(15) 0.08583(18) 0.0350(8) Uani 1 1 d . . .
H17A H 0.7082 0.0894 0.0512 0.042 Uiso 1 1 calc R A .
H17B H 0.6130 0.0764 0.0963 0.042 Uiso 1 1 calc R . .
C18 C 0.6018(3) 0.15190(17) 0.0532(2) 0.0410(9) Uani 1 1 d . A .
H18 H 0.6539 0.1804 0.0429 0.049 Uiso 1 1 calc R . .
C19 C 0.5249(4) 0.1768(2) 0.0995(3) 0.0578(12) Uani 1 1 d . . .
H19A H 0.4699 0.1504 0.1079 0.087 Uiso 1 1 calc R A .
H19B H 0.4918 0.2087 0.0774 0.087 Uiso 1 1 calc R . .
H19C H 0.5634 0.1872 0.1431 0.087 Uiso 1 1 calc R . .
C20 C 0.5438(4) 0.1340(2) -0.0147(2) 0.0529(12) Uani 1 1 d . . .
H20A H 0.5952 0.1202 -0.0447 0.079 Uiso 1 1 calc R A .
H20B H 0.5059 0.1648 -0.0365 0.079 Uiso 1 1 calc R . .
H20C H 0.4929 0.1056 -0.0062 0.079 Uiso 1 1 calc R . .
C21 C 0.8406(13) 0.0590(6) 0.1609(8) 0.042(2) Uani 0.54(3) 1 d PDU A 1
H21A H 0.7972 0.0260 0.1628 0.050 Uiso 0.54(3) 1 calc PR A 1
H21B H 0.8704 0.0593 0.1160 0.050 Uiso 0.54(3) 1 calc PR A 1
C22 C 0.9336(12) 0.0549(6) 0.2169(6) 0.047(2) Uani 0.54(3) 1 d PDU A 1
H22 H 0.9701 0.0906 0.2220 0.057 Uiso 0.54(3) 1 calc PR A 1
C23 C 0.8979(15) 0.0383(6) 0.2846(6) 0.059(3) Uani 0.54(3) 1 d PDU A 1
H23A H 0.8471 0.0647 0.2992 0.089 Uiso 0.54(3) 1 calc PR A 1
H23B H 0.9594 0.0364 0.3187 0.089 Uiso 0.54(3) 1 calc PR A 1
H23C H 0.8639 0.0028 0.2802 0.089 Uiso 0.54(3) 1 calc PR A 1
C24 C 1.0116(12) 0.0128(7) 0.1938(8) 0.058(3) Uani 0.54(3) 1 d PDU A 1
H24A H 1.0771 0.0137 0.2246 0.087 Uiso 0.54(3) 1 calc PR A 1
H24B H 1.0281 0.0209 0.1471 0.087 Uiso 0.54(3) 1 calc PR A 1
H24C H 0.9796 -0.0231 0.1950 0.087 Uiso 0.54(3) 1 calc PR A 1
C121 C 0.8539(15) 0.0648(8) 0.1593(9) 0.043(3) Uani 0.46(3) 1 d PDU A 2
H12D H 0.8188 0.0296 0.1647 0.051 Uiso 0.46(3) 1 calc PR A 2
H12E H 0.8767 0.0657 0.1124 0.051 Uiso 0.46(3) 1 calc PR A 2
C122 C 0.9543(13) 0.0655(6) 0.2090(7) 0.043(2) Uani 0.46(3) 1 d PDU A 2
H122 H 0.9849 0.1026 0.2067 0.051 Uiso 0.46(3) 1 calc PR A 2
C123 C 0.9353(15) 0.0559(8) 0.2821(6) 0.055(3) Uani 0.46(3) 1 d PDU A 2
H12F H 0.9053 0.0199 0.2868 0.083 Uiso 0.46(3) 1 calc PR A 2
H12G H 0.8857 0.0830 0.2966 0.083 Uiso 0.46(3) 1 calc PR A 2
H12H H 1.0027 0.0586 0.3108 0.083 Uiso 0.46(3) 1 calc PR A 2
C124 C 1.0371(13) 0.0269(7) 0.1858(8) 0.053(3) Uani 0.46(3) 1 d PDU A 2
H12I H 1.0983 0.0260 0.2201 0.079 Uiso 0.46(3) 1 calc PR A 2
H12J H 1.0598 0.0391 0.1420 0.079 Uiso 0.46(3) 1 calc PR A 2
H12K H 1.0064 -0.0093 0.1805 0.079 Uiso 0.46(3) 1 calc PR A 2
B200 B 0.1879(3) 0.37630(15) 0.26263(19) 0.0258(8) Uani 1 1 d . . .
C201 C 0.2678(3) 0.39709(14) 0.20733(17) 0.0286(7) Uani 1 1 d . . .
C202 C 0.3580(3) 0.36848(15) 0.19150(18) 0.0315(8) Uani 1 1 d . . .
H202 H 0.3713 0.3339 0.2111 0.038 Uiso 1 1 calc R . .
C203 C 0.4287(3) 0.38924(16) 0.14790(18) 0.0369(9) Uani 1 1 d D B .
C204 C 0.4120(3) 0.43982(17) 0.11820(19) 0.0415(10) Uani 1 1 d . . .
H204 H 0.4594 0.4538 0.0878 0.050 Uiso 1 1 calc R . .
C205 C 0.3250(3) 0.46912(16) 0.13407(19) 0.0388(9) Uani 1 1 d . . .
C206 C 0.2553(3) 0.44822(15) 0.17765(18) 0.0329(8) Uani 1 1 d . . .
H206 H 0.1964 0.4695 0.1878 0.039 Uiso 1 1 calc R . .
C207 C 0.5216(3) 0.35624(18) 0.1322(2) 0.0507(11) Uani 1 1 d D . .
F1 F 0.5005(4) 0.3228(3) 0.0804(3) 0.085(2) Uani 0.659(9) 1 d PDU B 1
F2 F 0.5605(5) 0.3247(3) 0.1835(3) 0.090(2) Uani 0.659(9) 1 d PDU B 1
F3 F 0.6039(4) 0.3849(2) 0.1171(4) 0.086(2) Uani 0.659(9) 1 d PDU B 1
F101 F 0.5976(7) 0.3570(6) 0.1815(5) 0.086(3) Uani 0.341(9) 1 d PDU B 2
F102 F 0.5631(10) 0.3733(5) 0.0763(6) 0.089(3) Uani 0.341(9) 1 d PDU B 2
F103 F 0.4979(7) 0.3055(3) 0.1205(8) 0.077(3) Uani 0.341(9) 1 d PDU B 2
C208 C 0.3013(4) 0.5246(2) 0.1048(2) 0.0549(12) Uani 1 1 d . . .
F4 F 0.3701(3) 0.53943(13) 0.06091(17) 0.0784(9) Uani 1 1 d U . .
F5 F 0.3025(3) 0.56211(12) 0.15356(17) 0.0871(11) Uani 1 1 d U . .
F6 F 0.2053(3) 0.52753(14) 0.07187(17) 0.0847(10) Uani 1 1 d U . .
C209 C 0.2326(3) 0.40710(13) 0.33376(17) 0.0260(7) Uani 1 1 d . . .
C210 C 0.3261(3) 0.39028(14) 0.37161(17) 0.0283(7) Uani 1 1 d . . .
H210 H 0.3598 0.3582 0.3583 0.034 Uiso 1 1 calc R . .
C211 C 0.3713(3) 0.41882(14) 0.42787(18) 0.0291(7) Uani 1 1 d . . .
C212 C 0.3242(3) 0.46532(14) 0.44943(17) 0.0296(7) Uani 1 1 d . . .
H212 H 0.3544 0.4846 0.4882 0.035 Uiso 1 1 calc R . .
C213 C 0.2323(3) 0.48291(14) 0.41312(18) 0.0308(8) Uani 1 1 d D C .
C214 C 0.1882(3) 0.45454(14) 0.35603(18) 0.0294(7) Uani 1 1 d . . .
H214 H 0.1257 0.4681 0.3315 0.035 Uiso 1 1 calc R . .
C215 C 0.4732(3) 0.39930(17) 0.4647(2) 0.0392(9) Uani 1 1 d . . .
F7 F 0.5497(2) 0.39510(17) 0.42441(16) 0.0836(11) Uani 1 1 d U . .
F8 F 0.4631(3) 0.35042(12) 0.49110(17) 0.0753(9) Uani 1 1 d U . .
F9 F 0.5076(2) 0.42979(13) 0.51712(16) 0.0739(9) Uani 1 1 d U . .
C216 C 0.1771(3) 0.53163(16) 0.4364(2) 0.0456(10) Uani 1 1 d D . .
F10 F 0.1150(7) 0.5558(3) 0.3896(3) 0.080(2) Uani 0.601(13) 1 d PDU C 1
F11 F 0.1165(7) 0.5188(2) 0.4874(5) 0.083(2) Uani 0.601(13) 1 d PDU C 1
F12 F 0.2422(4) 0.5693(2) 0.4634(4) 0.0609(19) Uani 0.601(13) 1 d PDU C 1
F110 F 0.2236(9) 0.5566(5) 0.4879(5) 0.081(3) Uani 0.399(13) 1 d PDU C 2
F111 F 0.1671(11) 0.5681(3) 0.3843(5) 0.081(3) Uani 0.399(13) 1 d PDU C 2
F112 F 0.0775(5) 0.5226(3) 0.4462(8) 0.072(3) Uani 0.399(13) 1 d PDU C 2
C217 C 0.1864(3) 0.31070(14) 0.27138(17) 0.0268(7) Uani 1 1 d . . .
C218 C 0.1901(3) 0.27634(14) 0.21508(19) 0.0305(8) Uani 1 1 d . . .
H218 H 0.2010 0.2915 0.1718 0.037 Uiso 1 1 calc R . .
C219 C 0.1784(3) 0.22075(15) 0.2204(2) 0.0367(9) Uani 1 1 d D D .
C220 C 0.1596(3) 0.19716(15) 0.2816(2) 0.0400(9) Uani 1 1 d . . .
H220 H 0.1506 0.1593 0.2851 0.048 Uiso 1 1 calc R . .
C221 C 0.1543(3) 0.23022(15) 0.3383(2) 0.0375(9) Uani 1 1 d D E .
C222 C 0.1686(3) 0.28570(14) 0.33305(18) 0.0299(7) Uani 1 1 d . . .
H222 H 0.1662 0.3073 0.3728 0.036 Uiso 1 1 calc R . .
C223 C 0.1863(3) 0.18650(16) 0.1587(2) 0.0525(12) Uani 1 1 d D . .
F13 F 0.2778(4) 0.1876(3) 0.1356(4) 0.082(2) Uani 0.591(8) 1 d PDU D 1
F14 F 0.1184(6) 0.2045(3) 0.1054(3) 0.095(2) Uani 0.591(8) 1 d PDU D 1
F15 F 0.1556(8) 0.1369(2) 0.1651(4) 0.092(2) Uani 0.591(8) 1 d PDU D 1
F113 F 0.0983(5) 0.1693(5) 0.1298(5) 0.084(3) Uani 0.409(8) 1 d PDU D 2
F114 F 0.2434(9) 0.1411(3) 0.1753(4) 0.093(3) Uani 0.409(8) 1 d PDU D 2
F115 F 0.2399(9) 0.2084(3) 0.1116(4) 0.078(3) Uani 0.409(8) 1 d PDU D 2
C224 C 0.1317(4) 0.20560(16) 0.4048(3) 0.0591(13) Uani 1 1 d D . .
F16 F 0.2100(4) 0.1702(2) 0.4263(3) 0.0714(18) Uani 0.590(7) 1 d PDU E 1
F17 F 0.0493(5) 0.1702(3) 0.3952(3) 0.085(2) Uani 0.590(7) 1 d PDU E 1
F18 F 0.1140(8) 0.2371(2) 0.4523(3) 0.096(2) Uani 0.590(7) 1 d PDU E 1
F116 F 0.0333(6) 0.2181(5) 0.4209(4) 0.097(3) Uani 0.410(7) 1 d PDU E 2
F117 F 0.1887(7) 0.2328(3) 0.4589(3) 0.066(2) Uani 0.410(7) 1 d PDU E 2
F118 F 0.1512(10) 0.1568(2) 0.4161(5) 0.091(3) Uani 0.410(7) 1 d PDU E 2
C225 C 0.0633(3) 0.39180(13) 0.24045(17) 0.0272(7) Uani 1 1 d . . .
C226 C 0.0223(3) 0.40253(14) 0.17323(18) 0.0310(8) Uani 1 1 d . . .
H226 H 0.0693 0.4029 0.1382 0.037 Uiso 1 1 calc R . .
C227 C -0.0848(3) 0.41276(15) 0.15592(19) 0.0349(8) Uani 1 1 d . . .
C228 C -0.1565(3) 0.41193(15) 0.2046(2) 0.0352(8) Uani 1 1 d . . .
H228 H -0.2295 0.4191 0.1927 0.042 Uiso 1 1 calc R . .
C229 C -0.1190(3) 0.40040(15) 0.27144(19) 0.0321(8) Uani 1 1 d . . .
C230 C -0.0113(3) 0.39059(14) 0.28875(18) 0.0294(7) Uani 1 1 d . . .
H230 H 0.0121 0.3828 0.3350 0.035 Uiso 1 1 calc R . .
C231 C -0.1223(4) 0.4242(2) 0.0829(2) 0.0515(11) Uani 1 1 d . . .
F19 F -0.1331(3) 0.38055(16) 0.04525(15) 0.0910(11) Uani 1 1 d U . .
F20 F -0.0558(2) 0.45557(16) 0.05207(15) 0.0828(10) Uani 1 1 d U . .
F21 F -0.2167(2) 0.44881(15) 0.07604(14) 0.0745(9) Uani 1 1 d U . .
C232 C -0.1931(3) 0.3987(2) 0.3264(2) 0.0466(10) Uani 1 1 d . . .
F22 F -0.2927(2) 0.4057(2) 0.30391(16) 0.0971(13) Uani 1 1 d U . .
F23 F -0.1846(3) 0.35416(15) 0.36291(19) 0.0881(11) Uani 1 1 d U . .
F24 F -0.1722(3) 0.43760(17) 0.37248(17) 0.0911(11) Uani 1 1 d U . .

loop_
_atom_site_aniso_label
_atom_site_aniso_U_11
_atom_site_aniso_U_22
_atom_site_aniso_U_33
_atom_site_aniso_U_23
_atom_site_aniso_U_13
_atom_site_aniso_U_12
Rh1 0.03129(16) 0.02776(15) 0.02537(15) -0.00089(11) 0.00215(11) -0.00245(11)
P1 0.0324(5) 0.0391(5) 0.0272(5) 0.0021(4) 0.0053(4) 0.0043(4)
P2 0.0371(5) 0.0277(5) 0.0279(5) -0.0049(4) 0.0047(4) -0.0036(4)
C1 0.066(3) 0.055(3) 0.048(3) 0.001(3) 0.022(3) -0.014(3)
C2 0.064(3) 0.067(3) 0.055(3) -0.005(3) 0.013(3) -0.028(3)
C3 0.065(4) 0.048(3) 0.048(3) -0.007(3) 0.014(3) -0.027(3)
C4 0.077(4) 0.036(3) 0.057(3) 0.002(3) 0.020(3) -0.013(3)
C101 0.067(5) 0.058(4) 0.051(5) -0.001(4) 0.017(4) -0.012(4)
C102 0.072(5) 0.058(5) 0.059(5) 0.000(4) 0.014(4) -0.008(4)
C103 0.059(5) 0.045(4) 0.052(4) 0.000(4) 0.012(4) -0.015(4)
C104 0.058(5) 0.052(5) 0.052(5) -0.006(4) 0.009(4) -0.019(4)
C5 0.048(3) 0.046(2) 0.053(3) 0.001(2) 0.016(2) 0.013(2)
C6 0.054(4) 0.057(4) 0.058(4) -0.015(3) 0.017(3) 0.011(3)
C7 0.055(4) 0.072(4) 0.059(4) 0.000(3) 0.001(3) 0.027(3)
C8 0.079(4) 0.048(3) 0.082(5) 0.015(3) 0.016(4) 0.009(3)
C106 0.055(9) 0.056(9) 0.057(9) -0.008(7) 0.008(7) 0.004(7)
C107 0.072(9) 0.070(9) 0.072(9) 0.009(7) 0.005(7) 0.016(7)
C108 0.083(9) 0.064(9) 0.075(9) 0.008(7) 0.017(7) 0.001(7)
C9 0.054(3) 0.098(4) 0.028(2) -0.004(2) -0.0048(19) 0.017(3)
C10 0.079(4) 0.092(5) 0.034(3) 0.007(3) 0.009(3) 0.006(4)
C11 0.064(4) 0.107(5) 0.055(4) -0.013(4) -0.014(3) -0.002(4)
C12 0.072(5) 0.107(5) 0.052(4) 0.004(4) -0.013(3) 0.041(4)
C110 0.078(9) 0.079(10) 0.056(9) 0.003(7) 0.006(7) 0.000(7)
C111 0.074(9) 0.100(10) 0.073(9) -0.005(7) -0.002(7) 0.000(7)
C112 0.077(9) 0.095(9) 0.069(9) 0.004(7) -0.003(7) 0.013(7)
C13 0.048(2) 0.044(2) 0.035(2) -0.0063(18) 0.0110(18) -0.0159(19)
C14 0.043(2) 0.047(2) 0.048(2) -0.006(2) 0.0077(19) -0.0077(19)
C15 0.053(3) 0.051(3) 0.052(3) -0.024(2) 0.019(2) -0.022(2)
C16 0.055(3) 0.044(3) 0.072(3) -0.009(2) 0.015(2) -0.018(2)
C17 0.041(2) 0.036(2) 0.0286(18) -0.0038(15) 0.0053(16) -0.0057(16)
C18 0.042(2) 0.040(2) 0.041(2) 0.0039(18) -0.0016(17) -0.0104(17)
C19 0.051(3) 0.051(3) 0.069(3) -0.010(2) -0.004(2) 0.007(2)
C20 0.060(3) 0.056(3) 0.040(2) 0.007(2) -0.008(2) -0.014(2)
C21 0.047(4) 0.038(4) 0.040(3) -0.007(3) 0.003(3) 0.002(4)
C22 0.050(4) 0.043(4) 0.048(3) -0.003(3) 0.000(3) 0.003(3)
C23 0.069(6) 0.057(6) 0.051(5) 0.009(4) 0.002(4) 0.006(5)
C24 0.054(5) 0.062(6) 0.058(5) -0.002(5) 0.006(4) 0.008(5)
C121 0.048(4) 0.038(4) 0.042(4) -0.007(3) 0.003(3) 0.002(4)
C122 0.044(4) 0.040(4) 0.044(4) -0.004(3) 0.001(3) 0.005(4)
C123 0.049(6) 0.063(6) 0.052(5) -0.001(5) -0.002(4) 0.016(5)
C124 0.053(6) 0.050(6) 0.056(5) 0.000(5) 0.006(5) 0.011(5)
B200 0.028(2) 0.0256(19) 0.0233(18) -0.0040(15) -0.0016(15) 0.0007(15)
C201 0.0315(19) 0.0303(18) 0.0226(16) -0.0032(14) -0.0052(14) -0.0053(14)
C202 0.0317(19) 0.0330(19) 0.0291(18) -0.0006(15) -0.0016(14) -0.0046(15)
C203 0.032(2) 0.046(2) 0.0324(19) -0.0078(17) 0.0005(15) -0.0110(17)
C204 0.044(2) 0.051(2) 0.0286(19) 0.0014(18) -0.0006(17) -0.0204(19)
C205 0.045(2) 0.040(2) 0.0295(19) 0.0052(16) -0.0071(17) -0.0142(18)
C206 0.037(2) 0.0333(19) 0.0264(18) 0.0010(15) -0.0051(15) -0.0046(16)
C207 0.035(2) 0.065(3) 0.054(3) -0.003(2) 0.011(2) -0.010(2)
F1 0.063(3) 0.105(4) 0.083(4) -0.045(3) -0.007(3) 0.022(3)
F2 0.068(3) 0.122(5) 0.085(3) 0.036(3) 0.028(3) 0.045(3)
F3 0.040(3) 0.092(3) 0.130(5) 0.002(3) 0.026(3) -0.017(2)
F101 0.048(5) 0.106(6) 0.099(6) -0.020(5) -0.016(4) 0.013(5)
F102 0.085(6) 0.102(6) 0.086(6) 0.003(5) 0.045(5) 0.016(5)
F103 0.061(5) 0.062(5) 0.112(7) -0.017(5) 0.025(5) 0.007(4)
C208 0.068(3) 0.054(3) 0.041(2) 0.021(2) -0.004(2) -0.015(2)
F4 0.089(2) 0.071(2) 0.077(2) 0.0372(17) 0.0179(17) -0.0131(17)
F5 0.147(3) 0.0400(16) 0.073(2) 0.0089(15) 0.003(2) -0.0025(18)
F6 0.078(2) 0.090(2) 0.082(2) 0.0489(19) -0.0150(17) -0.0003(18)
C209 0.0296(18) 0.0253(17) 0.0230(16) -0.0006(13) 0.0014(13) -0.0014(14)
C210 0.0308(18) 0.0254(17) 0.0285(17) -0.0015(14) 0.0017(14) 0.0018(14)
C211 0.0271(17) 0.0322(18) 0.0275(17) -0.0006(14) -0.0009(14) -0.0009(14)
C212 0.0342(19) 0.0294(18) 0.0249(17) -0.0047(14) 0.0018(14) -0.0040(15)
C213 0.0314(19) 0.0263(17) 0.0348(19) -0.0050(15) 0.0031(15) -0.0002(14)
C214 0.0285(18) 0.0277(18) 0.0312(18) 0.0008(14) -0.0020(14) 0.0009(14)
C215 0.039(2) 0.042(2) 0.035(2) -0.0060(17) -0.0058(17) 0.0048(17)
F7 0.0396(15) 0.148(3) 0.0628(18) 0.0081(19) 0.0049(13) 0.0306(18)
F8 0.074(2) 0.0590(17) 0.085(2) 0.0238(16) -0.0362(16) 0.0035(15)
F9 0.0599(17) 0.078(2) 0.0755(19) -0.0366(16) -0.0383(15) 0.0179(15)
C216 0.045(2) 0.037(2) 0.053(3) -0.015(2) -0.003(2) 0.0052(18)
F10 0.081(4) 0.067(4) 0.082(4) -0.036(3) -0.040(3) 0.048(3)
F11 0.101(5) 0.064(3) 0.095(5) -0.008(3) 0.059(4) 0.021(3)
F12 0.055(3) 0.034(2) 0.092(4) -0.027(3) -0.003(3) -0.002(2)
F110 0.082(6) 0.081(6) 0.077(5) -0.046(5) -0.003(4) 0.025(4)
F111 0.091(6) 0.043(4) 0.111(6) 0.000(4) 0.014(5) 0.023(4)
F112 0.049(4) 0.059(4) 0.113(6) -0.028(5) 0.030(4) 0.007(3)
C217 0.0224(16) 0.0271(17) 0.0306(18) -0.0029(14) 0.0012(13) 0.0011(13)
C218 0.0277(18) 0.0315(18) 0.0326(19) -0.0044(15) 0.0033(14) -0.0033(14)
C219 0.0301(19) 0.0322(19) 0.048(2) -0.0136(17) 0.0072(16) -0.0044(15)
C220 0.035(2) 0.0244(18) 0.062(3) -0.0030(18) 0.0107(18) -0.0004(15)
C221 0.039(2) 0.0308(19) 0.044(2) 0.0051(17) 0.0104(17) 0.0032(16)
C222 0.0335(19) 0.0257(17) 0.0308(18) -0.0026(14) 0.0044(15) 0.0036(14)
C223 0.052(3) 0.044(3) 0.064(3) -0.023(2) 0.017(2) -0.011(2)
F13 0.052(3) 0.097(5) 0.103(4) -0.057(4) 0.036(3) -0.009(3)
F14 0.116(5) 0.094(4) 0.070(4) -0.052(3) -0.010(3) 0.014(4)
F15 0.135(5) 0.047(3) 0.101(4) -0.039(3) 0.045(4) -0.033(3)
F113 0.064(4) 0.106(6) 0.082(5) -0.062(5) 0.006(4) -0.022(4)
F114 0.118(6) 0.070(5) 0.091(5) -0.039(4) 0.001(5) 0.044(4)
F115 0.103(6) 0.069(5) 0.068(5) -0.028(4) 0.037(4) -0.010(4)
C224 0.082(4) 0.035(2) 0.063(3) 0.009(2) 0.023(3) 0.001(2)
F16 0.069(3) 0.076(4) 0.067(3) 0.036(3) -0.007(3) -0.003(3)
F17 0.082(4) 0.095(4) 0.081(4) 0.029(3) 0.026(3) -0.036(3)
F18 0.178(6) 0.051(3) 0.068(4) 0.003(3) 0.066(4) -0.001(4)
F116 0.085(5) 0.127(6) 0.086(5) 0.036(5) 0.046(4) -0.008(5)
F117 0.085(5) 0.071(4) 0.044(4) 0.012(3) 0.026(4) -0.006(4)
F118 0.138(7) 0.043(4) 0.092(5) 0.008(4) 0.021(5) -0.001(5)
C225 0.0309(18) 0.0226(16) 0.0268(17) -0.0033(13) -0.0033(14) -0.0013(13)
C226 0.0346(19) 0.0318(19) 0.0262(17) -0.0034(14) 0.0001(14) 0.0002(15)
C227 0.036(2) 0.037(2) 0.0303(19) -0.0007(16) -0.0072(15) 0.0026(16)
C228 0.0303(19) 0.035(2) 0.039(2) -0.0043(16) -0.0059(16) 0.0020(15)
C229 0.0304(19) 0.0321(19) 0.0333(19) -0.0051(15) -0.0005(15) -0.0003(15)
C230 0.0328(19) 0.0292(18) 0.0254(17) -0.0008(14) -0.0016(14) 0.0013(14)
C231 0.045(3) 0.070(3) 0.037(2) 0.001(2) -0.0114(19) 0.007(2)
F19 0.122(3) 0.103(3) 0.0419(16) -0.0225(17) -0.0277(17) 0.012(2)
F20 0.0612(18) 0.136(3) 0.0479(16) 0.0407(18) -0.0096(14) -0.0108(19)
F21 0.0521(16) 0.123(3) 0.0459(15) 0.0179(16) -0.0105(13) 0.0256(17)
C232 0.035(2) 0.065(3) 0.040(2) 0.002(2) 0.0009(17) 0.005(2)
F22 0.0366(15) 0.194(4) 0.0616(19) 0.008(2) 0.0086(14) 0.018(2)
F23 0.080(2) 0.095(2) 0.096(2) 0.040(2) 0.0474(19) 0.0121(18)
F24 0.095(2) 0.118(3) 0.066(2) -0.035(2) 0.0349(18) -0.008(2)

loop_
_atom_type_symbol
_atom_type_description
_atom_type_scat_dispersion_real
_atom_type_scat_dispersion_imag
_atom_type_scat_source
C C 0.0033 0.0016 'International Tables Vol C Tables 4.2.6.8 and 6.1.1.4'
H H 0.0000 0.0000 'International Tables Vol C Tables 4.2.6.8 and 6.1.1.4'
B B 0.0013 0.0007 'International Tables Vol C Tables 4.2.6.8 and 6.1.1.4'
F F 0.0171 0.0103 'International Tables Vol C Tables 4.2.6.8 and 6.1.1.4'
P P 0.1023 0.0942 'International Tables Vol C Tables 4.2.6.8 and 6.1.1.4'
Rh Rh -1.1178 0.9187 'International Tables Vol C Tables 4.2.6.8 and 6.1.1.4'

loop_
_geom_angle_atom_site_label_1
_geom_angle_atom_site_label_2
_geom_angle_atom_site_label_3
_geom_angle
C4 Rh1 C3 37.3(3)
C4 Rh1 C103 21.1(5)
C3 Rh1 C103 18.2(5)
C4 Rh1 C104 55.8(6)
C3 Rh1 C104 18.9(4)
C103 Rh1 C104 37.0(5)
C4 Rh1 P2 87.5(2)
C3 Rh1 P2 95.15(19)
C103 Rh1 P2 97.7(4)
C104 Rh1 P2 94.0(5)
C4 Rh1 P1 93.0(2)
C3 Rh1 P1 84.91(19)
C103 Rh1 P1 82.6(4)
C104 Rh1 P1 85.8(5)
P2 Rh1 P1 179.36(4)
C101 P1 C1 4(2)
C101 P1 C9 102.1(17)
C1 P1 C9 106.0(6)
C101 P1 C5 105.2(14)
C1 P1 C5 104.1(6)
C9 P1 C5 111.9(2)
C101 P1 Rh1 104.1(7)
C1 P1 Rh1 101.5(3)
C9 P1 Rh1 116.56(14)
C5 P1 Rh1 114.95(13)
C13 P2 C21 108.3(7)
C13 P2 C17 103.61(18)
C21 P2 C17 99.0(4)
C13 P2 C121 101.4(9)
C21 P2 C121 7.0(14)
C17 P2 C121 101.8(5)
C13 P2 Rh1 105.77(13)
C21 P2 Rh1 118.1(5)
C17 P2 Rh1 120.79(13)
C121 P2 Rh1 120.7(6)
C2 C1 P1 110.0(7)
C3 C2 C1 111.7(7)
C4 C3 C2 122.1(8)
C4 C3 Rh1 70.4(4)
C2 C3 Rh1 115.2(5)
C3 C4 Rh1 72.3(4)
C102 C101 P1 103.8(13)
C103 C102 C101 110.9(16)
C104 C103 C102 119.3(15)
C104 C103 Rh1 71.6(12)
C102 C103 Rh1 112.0(13)
C103 C104 Rh1 71.4(12)
C107 C5 C8 79.4(10)
C107 C5 C6 122.0(12)
C8 C5 C6 109.7(4)
C107 C5 C106 109.2(8)
C8 C5 C106 122.0(13)
C6 C5 C106 17.7(10)
C107 C5 C108 108.2(8)
C8 C5 C108 29.0(10)
C6 C5 C108 91.1(11)
C106 C5 C108 107.7(8)
C107 C5 C7 27.6(10)
C8 C5 C7 106.8(4)
C6 C5 C7 108.0(4)
C106 C5 C7 91.3(10)
C108 C5 C7 135.2(11)
C107 C5 P1 114.2(12)
C8 C5 P1 112.6(4)
C6 C5 P1 113.6(4)
C106 C5 P1 114.3(14)
C108 C5 P1 102.6(12)
C7 C5 P1 105.7(3)
C10 C9 C12 108.8(4)
C10 C9 C111 127.3(11)
C12 C9 C111 71.8(11)
C10 C9 C110 28.2(9)
C12 C9 C110 127.0(12)
C111 C9 C110 108.3(8)
C10 C9 C11 108.5(4)
C12 C9 C11 107.8(4)
C111 C9 C11 36.6(10)
C110 C9 C11 81.6(10)
C10 C9 C112 81.0(10)
C12 C9 C112 36.1(10)
C111 C9 C112 106.9(8)
C110 C9 C112 107.3(8)
C11 C9 C112 140.5(11)
C10 C9 P1 114.2(4)
C12 C9 P1 108.4(4)
C111 C9 P1 115.1(11)
C110 C9 P1 117.5(12)
C11 C9 P1 109.0(4)
C112 C9 P1 100.8(11)
C14 C13 P2 115.9(3)
C13 C14 C16 110.4(4)
C13 C14 C15 110.8(3)
C16 C14 C15 110.7(4)
C18 C17 P2 117.9(3)
C19 C18 C17 113.4(4)
C19 C18 C20 110.8(4)
C17 C18 C20 109.5(3)
C22 C21 P2 117.2(8)
C23 C22 C24 109.2(8)
C23 C22 C21 112.3(9)
C24 C22 C21 107.8(7)
C122 C121 P2 120.1(9)
C123 C122 C124 111.2(9)
C123 C122 C121 114.4(10)
C124 C122 C121 110.9(8)
C201 B200 C217 113.4(3)
C201 B200 C225 112.8(3)
C217 B200 C225 103.9(3)
C201 B200 C209 103.4(3)
C217 B200 C209 112.3(3)
C225 B200 C209 111.3(3)
C206 C201 C202 115.5(3)
C206 C201 B200 120.6(3)
C202 C201 B200 123.6(3)
C203 C202 C201 122.0(4)
C204 C203 C202 120.7(4)
C204 C203 C207 120.1(3)
C202 C203 C207 119.2(4)
C205 C204 C203 118.3(4)
C204 C205 C206 120.6(4)
C204 C205 C208 122.0(4)
C206 C205 C208 117.4(4)
C205 C206 C201 122.9(4)
F101 C207 F103 106.7(6)
F101 C207 F3 67.2(6)
F103 C207 F3 130.7(6)
F101 C207 F1 131.7(6)
F103 C207 F1 40.0(5)
F3 C207 F1 106.0(4)
F101 C207 F102 106.8(6)
F103 C207 F102 105.3(6)
F3 C207 F102 42.4(5)
F1 C207 F102 68.5(6)
F101 C207 F2 41.4(5)
F103 C207 F2 68.3(6)
F3 C207 F2 104.0(4)
F1 C207 F2 104.3(5)
F102 C207 F2 131.6(6)
F101 C207 C203 112.4(5)
F103 C207 C203 113.1(5)
F3 C207 C203 114.0(4)
F1 C207 C203 113.5(4)
F102 C207 C203 112.1(5)
F2 C207 C203 114.2(4)
F6 C208 F4 107.1(4)
F6 C208 F5 105.2(5)
F4 C208 F5 107.9(4)
F6 C208 C205 112.1(4)
F4 C208 C205 112.2(4)
F5 C208 C205 112.0(3)
C214 C209 C210 115.5(3)
C214 C209 B200 122.8(3)
C210 C209 B200 121.3(3)
C211 C210 C209 122.4(3)
C212 C211 C210 120.7(3)
C212 C211 C215 119.8(3)
C210 C211 C215 119.4(3)
C213 C212 C211 118.2(3)
C212 C213 C214 120.8(3)
C212 C213 C216 119.8(3)
C214 C213 C216 119.4(3)
C209 C214 C213 122.4(3)
F7 C215 F9 107.9(4)
F7 C215 F8 105.4(4)
F9 C215 F8 104.8(3)
F7 C215 C211 112.7(3)
F9 C215 C211 113.5(3)
F8 C215 C211 111.9(3)
F110 C216 F10 122.6(6)
F110 C216 F112 110.1(6)
F10 C216 F112 69.9(5)
F110 C216 F12 28.2(6)
F10 C216 F12 105.8(5)
F112 C216 F12 129.2(5)
F110 C216 F11 77.3(6)
F10 C216 F11 106.5(5)
F112 C216 F11 40.0(4)
F12 C216 F11 104.1(4)
F110 C216 F111 105.9(6)
F10 C216 F111 32.3(4)
F112 C216 F111 101.5(5)
F12 C216 F111 81.0(6)
F11 C216 F111 133.7(6)
F110 C216 C213 116.1(5)
F10 C216 C213 115.4(4)
F112 C216 C213 113.0(4)
F12 C216 C213 113.8(4)
F11 C216 C213 110.5(4)
F111 C216 C213 108.9(5)
C222 C217 C218 115.7(3)
C222 C217 B200 122.5(3)
C218 C217 B200 121.4(3)
C219 C218 C217 122.2(3)
C220 C219 C218 121.0(3)
C220 C219 C223 119.8(3)
C218 C219 C223 119.2(4)
C219 C220 C221 118.2(3)
C220 C221 C222 120.6(4)
C220 C221 C224 119.1(3)
C222 C221 C224 120.4(3)
C221 C222 C217 122.3(3)
F113 C223 F13 129.0(6)
F113 C223 F15 58.0(5)
F13 C223 F15 110.0(5)
F113 C223 F115 108.1(6)
F13 C223 F115 37.0(4)
F15 C223 F115 129.6(6)
F113 C223 F114 104.5(5)
F13 C223 F114 68.0(5)
F15 C223 F114 49.5(5)
F115 C223 F114 102.3(5)
F113 C223 F14 46.2(5)
F13 C223 F14 104.3(5)
F15 C223 F14 102.2(5)
F115 C223 F14 69.8(5)
F114 C223 F14 137.4(5)
F113 C223 C219 115.5(4)
F13 C223 C219 113.9(4)
F15 C223 C219 114.8(4)
F115 C223 C219 114.5(4)
F114 C223 C219 110.6(4)
F14 C223 C219 110.6(4)
F118 C224 F18 121.0(6)
F118 C224 F116 110.5(6)
F18 C224 F116 56.6(5)
F118 C224 F16 36.4(5)
F18 C224 F16 110.2(5)
F116 C224 F16 137.4(6)
F118 C224 F17 62.5(5)
F18 C224 F17 108.5(5)
F116 C224 F17 57.9(5)
F16 C224 F17 98.8(4)
F118 C224 F117 104.5(6)
F18 C224 F117 41.4(4)
F116 C224 F117 97.6(5)
F16 C224 F117 76.4(5)
F17 C224 F117 138.4(5)
F118 C224 C221 120.1(5)
F18 C224 C221 117.3(4)
F116 C224 C221 111.5(4)
F16 C224 C221 110.1(4)
F17 C224 C221 110.4(4)
F117 C224 C221 109.9(4)
C230 C225 C226 115.4(3)
C230 C225 B200 120.4(3)
C226 C225 B200 124.0(3)
C227 C226 C225 122.3(3)
C228 C227 C226 121.1(3)
C228 C227 C231 119.8(3)
C226 C227 C231 119.0(4)
C227 C228 C229 118.1(3)
C228 C229 C230 120.6(3)
C228 C229 C232 120.4(3)
C230 C229 C232 118.9(3)
C229 C230 C225 122.4(3)
F19 C231 F20 105.4(4)
F19 C231 F21 105.9(4)
F20 C231 F21 106.5(4)
F19 C231 C227 113.0(4)
F20 C231 C227 112.8(4)
F21 C231 C227 112.6(4)
F22 C232 F23 108.9(4)
F22 C232 F24 104.9(4)
F23 C232 F24 103.7(4)
F22 C232 C229 113.7(4)
F23 C232 C229 113.1(4)
F24 C232 C229 111.8(4)

loop_
_geom_bond_atom_site_label_1
_geom_bond_atom_site_label_2
_geom_bond_distance
Rh1 C4 2.117(6)
Rh1 C3 2.140(7)
Rh1 C103 2.15(2)
Rh1 C104 2.156(19)
Rh1 P2 2.3165(10)
Rh1 P1 2.3419(10)
P1 C101 1.842(10)
P1 C1 1.846(6)
P1 C9 1.877(5)
P1 C5 1.877(4)
P2 C13 1.836(4)
P2 C21 1.839(7)
P2 C17 1.840(4)
P2 C121 1.845(8)
C1 C2 1.559(16)
C2 C3 1.531(9)
C3 C4 1.362(11)
C101 C102 1.56(2)
C102 C103 1.540(13)
C103 C104 1.366(15)
C5 C107 1.525(9)
C5 C8 1.529(6)
C5 C6 1.533(6)
C5 C106 1.536(9)
C5 C108 1.549(9)
C5 C7 1.553(6)
C9 C10 1.527(6)
C9 C12 1.527(7)
C9 C111 1.530(10)
C9 C110 1.534(9)
C9 C11 1.543(7)
C9 C112 1.553(10)
C13 C14 1.518(6)
C14 C16 1.528(6)
C14 C15 1.530(6)
C17 C18 1.525(6)
C18 C19 1.524(6)
C18 C20 1.527(6)
C21 C22 1.539(9)
C22 C23 1.501(10)
C22 C24 1.535(9)
C121 C122 1.530(9)
C122 C123 1.496(11)
C122 C124 1.521(9)
B200 C201 1.634(5)
B200 C217 1.637(5)
B200 C225 1.643(5)
B200 C209 1.647(5)
C201 C206 1.399(5)
C201 C202 1.403(5)
C202 C203 1.392(5)
C203 C204 1.392(6)
C203 C207 1.489(6)
C204 C205 1.379(6)
C205 C206 1.385(5)
C205 C208 1.512(6)
C207 F101 1.302(6)
C207 F103 1.310(6)
C207 F3 1.318(5)
C207 F1 1.320(5)
C207 F102 1.327(6)
C207 F2 1.336(5)
C208 F6 1.326(6)
C208 F4 1.331(6)
C208 F5 1.333(6)
C209 C214 1.392(5)
C209 C210 1.402(5)
C210 C211 1.391(5)
C211 C212 1.383(5)
C211 C215 1.500(5)
C212 C213 1.380(5)
C213 C214 1.396(5)
C213 C216 1.489(5)
C215 F7 1.309(5)
C215 F9 1.319(5)
C215 F8 1.330(5)
C216 F110 1.284(6)
C216 F10 1.298(5)
C216 F112 1.312(6)
C216 F12 1.324(5)
C216 F11 1.354(5)
C216 F111 1.363(6)
C217 C222 1.397(5)
C217 C218 1.400(5)
C218 C219 1.392(5)
C219 C220 1.378(6)
C219 C223 1.490(6)
C220 C221 1.389(6)
C221 C222 1.394(5)
C221 C224 1.492(6)
C223 F113 1.277(6)
C223 F13 1.283(5)
C223 F15 1.301(5)
C223 F115 1.314(6)
C223 F114 1.362(6)
C223 F14 1.368(6)
C224 F118 1.251(6)
C224 F18 1.254(6)
C224 F116 1.350(6)
C224 F16 1.362(6)
C224 F17 1.363(6)
C224 F117 1.402(6)
C225 C230 1.399(5)
C225 C226 1.399(5)
C226 C227 1.392(5)
C227 C228 1.377(6)
C227 C231 1.496(5)
C228 C229 1.384(5)
C229 C230 1.396(5)
C229 C232 1.494(6)
C231 F19 1.311(6)
C231 F20 1.332(6)
C231 F21 1.338(5)
C232 F22 1.309(5)
C232 F23 1.317(5)
C232 F24 1.334(6)
